data_1577254
loop_
_publ_author_name
'Lennox, Cameron B.'
'Taylor, Christopher'
'Huski\'c, Igor'
'Vainauskas, Jogirdas'
'Nickels, Christopher'
'Stein, Robin S.'
'Borchers, Tristan H.'
'Lutton Gething, A.R. Bonnie J.'
'Marrett, Joseph M.'
'Day, Graeme Matthew'
'Fri\<s\<ci\'c, Tomislav'

_publ_section_title
;
 The elusive endo-product of the archetypal Diels-Alder reaction of furan
 and maleic anhydride -- observed in the solid state at last
;
_journal_name_full 'Chemical Science'
_journal_paper_doi 10.1039/D5SC06724C
_journal_year 2026
_chemical_formula_moiety '2(C8 H6 O4)'
_chemical_formula_sum 'C16 H12 O8'
_chemical_formula_weight 332.26
_chemical_name_systematic '7-oxabicyclo(2.2.1)-5-heptene-2,3-dicarboxylic anhydride cocrystal'
_space_group_crystal_system monoclinic
_space_group_IT_number 7
_space_group_name_Hall 'P -2yac'
_space_group_name_H-M_alt 'P 1 n 1'
_atom_sites_solution_hydrogens geom
_audit_creation_date 2024-06-11
_audit_creation_method
;
Olex2 1.5
(compiled 2024.01.12 svn.r2f8d729c for OlexSys, GUI svn.r6928)
;
_audit_update_record
;
2024-11-06 deposited with the CCDC.	2026-05-12 downloaded from the CCDC.
;
_cell_angle_alpha 90
_cell_angle_beta 110.504(3)
_cell_angle_gamma 90
_cell_formula_units_Z 2
_cell_length_a 11.9288(4)
_cell_length_b 5.3945(2)
_cell_length_c 11.9826(5)
_cell_measurement_reflns_used 2703
_cell_measurement_temperature 240
_cell_measurement_theta_max 144.6
_cell_measurement_theta_min 8.98
_cell_volume 722.23(5)
_computing_cell_refinement 'SAINT V8.35A, Bruker-AXS'
_computing_data_collection 'APEX 2, Bruker-AXS'
_computing_data_reduction 'SAINT V8.35A, Bruker-AXS'
_computing_molecular_graphics 'Olex2 1.5 (Dolomanov et al., 2009)'
_computing_publication_material 'Olex2 1.5 (Dolomanov et al., 2009)'
_computing_structure_refinement 'SHELXL 2018/3 (Sheldrick, 2015)'
_computing_structure_solution 'olex2.solve 1.5 (Bourhis et al., 2015)'
_diffrn_ambient_temperature 240.00
_diffrn_measured_fraction_theta_full 0.997
_diffrn_measured_fraction_theta_max 0.997
_diffrn_measurement_device_type 'Bruker PHOTON 100 CMOS'
_diffrn_measurement_method 'omega and f scans'
_diffrn_radiation_type CuK\a
_diffrn_radiation_wavelength 1.54178
_diffrn_reflns_av_R_equivalents 0.0972
_diffrn_reflns_av_unetI/netI 0.1055
_diffrn_reflns_Laue_measured_fraction_full 0.997
_diffrn_reflns_Laue_measured_fraction_max 0.997
_diffrn_reflns_limit_h_max 14
_diffrn_reflns_limit_h_min -14
_diffrn_reflns_limit_k_max 6
_diffrn_reflns_limit_k_min -4
_diffrn_reflns_limit_l_max 14
_diffrn_reflns_limit_l_min -14
_diffrn_reflns_number 6464
_diffrn_reflns_point_group_measured_fraction_full 0.957
_diffrn_reflns_point_group_measured_fraction_max 0.944
_diffrn_reflns_theta_full 67.679
_diffrn_reflns_theta_max 72.277
_diffrn_reflns_theta_min 4.501
_exptl_absorpt_coefficient_mu 1.074
_exptl_absorpt_correction_T_max 0.7536
_exptl_absorpt_correction_T_min 0.5041
_exptl_absorpt_correction_type multi-scan
_exptl_absorpt_process_details 'SADABS-2012/1, G. Sheldrick'
_exptl_crystal_colour colorless
_exptl_crystal_colour_lustre clear
_exptl_crystal_density_diffrn 1.528
_exptl_crystal_description rhombic
_exptl_crystal_F_000 344
_exptl_crystal_size_max 0.6
_exptl_crystal_size_mid 0.4
_exptl_crystal_size_min 0.4
_refine_diff_density_max 0.193
_refine_diff_density_min -0.183
_refine_diff_density_rms 0.049
_refine_ls_abs_structure_details
;
 Flack x determined using 526 quotients [(I+)-(I-)]/[(I+)+(I-)]
 (Parsons, Flack and Wagner, Acta Cryst. B69 (2013) 249-259).
;
_refine_ls_abs_structure_Flack -0.1(4)
_refine_ls_extinction_coef 0.021(4)
_refine_ls_extinction_expression Fc^*^=kFc[1+0.001xFc^2^\l^3^/sin(2\q)]^-1/4^
_refine_ls_extinction_method 'SHELXL-2018/3 (Sheldrick 2018)'
_refine_ls_goodness_of_fit_ref 1.056
_refine_ls_hydrogen_treatment constr
_refine_ls_matrix_type full
_refine_ls_number_parameters 218
_refine_ls_number_reflns 2703
_refine_ls_number_restraints 2
_refine_ls_restrained_S_all 1.055
_refine_ls_R_factor_all 0.1039
_refine_ls_R_factor_gt 0.0566
_refine_ls_shift/su_max 0.000
_refine_ls_shift/su_mean 0.000
_refine_ls_structure_factor_coef Fsqd
_refine_ls_weighting_details 'w=1/[\s^2^(Fo^2^)+(0.0568P)^2^+0.0760P] where P=(Fo^2^+2Fc^2^)/3'
_refine_ls_weighting_scheme calc
_refine_ls_wR_factor_gt 0.1374
_refine_ls_wR_factor_ref 0.1771
_reflns_Friedel_coverage 0.889
_reflns_Friedel_fraction_full 0.917
_reflns_Friedel_fraction_max 0.890
_reflns_number_gt 1684
_reflns_number_total 2703
_reflns_threshold_expression 'I > 2\s(I)'
_cod_data_source_file d5sc06724c7.cif
_cod_data_source_block (endo-1)(exo-1)-240K
_cod_database_code 1577254
_shelx_shelxl_version_number 2018/3
_shelx_space_group_comment
;
The symmetry employed for this shelxl refinement is uniquely defined
by the following loop, which should always be used as a source of
symmetry information in preference to the above space-group names.
They are only intended as comments.
;
_shelx_estimated_absorpt_t_max 0.673
_shelx_estimated_absorpt_t_min 0.565
_olex2_refinement_description
;
1.a Ternary CH refined with riding coordinates:
 C13(H13), C14(H14), C11(H11), C4(H4), C5(H5), C6(H6), C12(H12), C3(H3)
1.b Aromatic/amide H refined with riding coordinates:
 C15(H15), C7(H7), C16(H16), C8(H8)
;
_olex2_submission_special_instructions 'No special instructions were received'

loop_
_space_group_symop_operation_xyz
'x, y, z'
'x+1/2, -y, z+1/2'

loop_
_atom_site_label
_atom_site_type_symbol
_atom_site_fract_x
_atom_site_fract_y
_atom_site_fract_z
_atom_site_U_iso_or_equiv
_atom_site_adp_type
_atom_site_occupancy
_atom_site_site_symmetry_order
_atom_site_calc_flag
_atom_site_refinement_flags_posn
_atom_site_refinement_flags_adp
_atom_site_refinement_flags_occupancy
_atom_site_disorder_assembly
_atom_site_disorder_group
O5 O 0.6592(5) 0.5436(10) 0.4992(5) 0.0603(13) Uani 1 1 d . . . . .
O6 O 0.6174(5) 0.4867(12) 0.3045(5) 0.0750(16) Uani 1 1 d . . . . .
O3 O 0.0716(5) 0.1325(13) 0.3400(5) 0.0804(19) Uani 1 1 d . . . . .
O8 O 0.9127(4) 0.3109(10) 0.5315(5) 0.0587(13) Uani 1 1 d . . . . .
O1 O 0.2680(5) 0.0860(10) 0.3823(5) 0.0623(13) Uani 1 1 d . . . . .
O4 O 0.2962(6) 0.6530(10) 0.6258(5) 0.0737(16) Uani 1 1 d . . . . .
O7 O 0.7175(6) 0.5087(14) 0.6959(6) 0.087(2) Uani 1 1 d . . . . .
O2 O 0.4647(5) 0.1313(12) 0.4376(7) 0.089(2) Uani 1 1 d . . . . .
C9 C 0.6596(6) 0.4030(14) 0.4025(7) 0.0538(17) Uani 1 1 d . . . . .
C2 C 0.1700(6) 0.2197(16) 0.3836(7) 0.0596(19) Uani 1 1 d . . . . .
C15 C 0.8993(6) -0.0971(15) 0.4754(8) 0.061(2) Uani 1 1 d . . . . .
H15 H 0.909769 -0.227976 0.428156 0.073 Uiso 1 1 calc R U . . .
C13 C 0.8478(6) 0.1526(14) 0.4336(6) 0.0536(17) Uani 1 1 d . . . . .
H13 H 0.850090 0.203617 0.355025 0.064 Uiso 1 1 calc R U . . .
C10 C 0.7105(6) 0.4153(16) 0.6030(7) 0.0600(19) Uani 1 1 d . . . . .
C14 C 0.8939(7) 0.1605(15) 0.6234(7) 0.0587(19) Uani 1 1 d . . . . .
H14 H 0.935817 0.216134 0.706327 0.070 Uiso 1 1 calc R U . . .
C7 C 0.3618(9) 0.2529(19) 0.6609(8) 0.080(3) Uani 1 1 d . . . . .
H7 H 0.416740 0.129011 0.700390 0.095 Uiso 1 1 calc R U . . .
C1 C 0.3710(6) 0.2206(16) 0.4313(7) 0.0598(19) Uani 1 1 d . . . . .
C11 C 0.7211(5) 0.1568(13) 0.4445(6) 0.0497(17) Uani 1 1 d . . . . .
H11 H 0.671184 0.012426 0.406293 0.060 Uiso 1 1 calc R U . . .
C16 C 0.9274(7) -0.0969(16) 0.5927(7) 0.062(2) Uani 1 1 d . . . . .
H16 H 0.960900 -0.227734 0.645725 0.074 Uiso 1 1 calc R U . . .
C4 C 0.2086(6) 0.4572(15) 0.4456(6) 0.0558(18) Uani 1 1 d . . . . .
H4 H 0.168520 0.599024 0.394800 0.067 Uiso 1 1 calc R U . . .
C5 C 0.3893(7) 0.4915(17) 0.6146(7) 0.067(2) Uani 1 1 d . . . . .
H5 H 0.472319 0.552290 0.652635 0.080 Uiso 1 1 calc R U . . .
C6 C 0.1997(6) 0.4763(16) 0.5728(6) 0.061(2) Uani 1 1 d . . . . .
H6 H 0.120382 0.526447 0.574356 0.073 Uiso 1 1 calc R U . . .
C12 C 0.7537(6) 0.1624(14) 0.5800(6) 0.0529(17) Uani 1 1 d . . . . .
H12 H 0.719487 0.023116 0.611436 0.063 Uiso 1 1 calc R U . . .
C3 C 0.3446(6) 0.4649(15) 0.4750(7) 0.0577(18) Uani 1 1 d . . . . .
H3 H 0.369587 0.606127 0.436435 0.069 Uiso 1 1 calc R U . . .
C8 C 0.2480(9) 0.2490(17) 0.6364(7) 0.071(2) Uani 1 1 d . . . . .
H8 H 0.204035 0.122342 0.656061 0.085 Uiso 1 1 calc R U . . .

loop_
_atom_site_aniso_label
_atom_site_aniso_U_11
_atom_site_aniso_U_22
_atom_site_aniso_U_33
_atom_site_aniso_U_23
_atom_site_aniso_U_13
_atom_site_aniso_U_12
O5 0.062(3) 0.055(3) 0.060(3) -0.004(3) 0.017(2) 0.008(2)
O6 0.071(3) 0.083(4) 0.063(4) 0.015(3) 0.014(3) 0.016(3)
O3 0.055(3) 0.106(5) 0.074(4) -0.016(4) 0.016(3) -0.019(3)
O8 0.049(3) 0.053(3) 0.070(3) -0.002(3) 0.016(2) -0.008(2)
O1 0.061(3) 0.060(3) 0.065(3) -0.004(3) 0.022(2) -0.005(3)
O4 0.079(4) 0.063(4) 0.072(4) -0.015(3) 0.018(3) 0.001(3)
O7 0.100(5) 0.097(5) 0.065(4) -0.016(4) 0.030(3) 0.016(4)
O2 0.059(4) 0.095(5) 0.116(6) -0.023(4) 0.035(3) 0.001(3)
C9 0.049(4) 0.059(5) 0.049(4) 0.000(4) 0.012(3) 0.004(3)
C2 0.045(4) 0.077(5) 0.053(4) 0.000(4) 0.011(3) -0.002(4)
C15 0.051(4) 0.051(5) 0.078(6) -0.003(4) 0.020(4) 0.008(3)
C13 0.047(4) 0.058(5) 0.054(4) 0.001(3) 0.016(3) 0.003(3)
C10 0.059(4) 0.066(5) 0.054(4) -0.004(4) 0.019(3) 0.006(4)
C14 0.055(4) 0.064(5) 0.049(4) 0.000(3) 0.008(3) 0.005(3)
C7 0.102(7) 0.072(6) 0.054(5) 0.009(4) 0.015(4) 0.026(5)
C1 0.045(4) 0.067(5) 0.067(5) -0.002(4) 0.019(3) -0.005(4)
C11 0.042(3) 0.055(5) 0.049(4) -0.008(3) 0.011(3) -0.001(3)
C16 0.055(4) 0.054(5) 0.069(5) 0.003(4) 0.012(3) 0.010(3)
C4 0.053(4) 0.060(5) 0.048(4) 0.003(3) 0.010(3) 0.001(3)
C5 0.045(4) 0.082(6) 0.066(5) -0.014(4) 0.010(3) 0.001(4)
C6 0.054(4) 0.071(6) 0.055(5) -0.003(4) 0.016(3) -0.002(4)
C12 0.055(4) 0.052(4) 0.048(4) -0.004(3) 0.015(3) -0.001(3)
C3 0.053(4) 0.056(5) 0.062(4) -0.002(4) 0.017(3) -0.004(3)
C8 0.092(6) 0.063(6) 0.058(4) 0.004(4) 0.027(4) 0.005(5)

loop_
_atom_type_symbol
_atom_type_description
_atom_type_scat_dispersion_real
_atom_type_scat_dispersion_imag
_atom_type_scat_source
C C 0.0181 0.0091 'International Tables Vol C Tables 4.2.6.8 and 6.1.1.4'
H H 0.0000 0.0000 'International Tables Vol C Tables 4.2.6.8 and 6.1.1.4'
O O 0.0492 0.0322 'International Tables Vol C Tables 4.2.6.8 and 6.1.1.4'

loop_
_geom_angle_atom_site_label_1
_geom_angle_atom_site_label_2
_geom_angle_atom_site_label_3
_geom_angle
_geom_angle_site_symmetry_1
_geom_angle_site_symmetry_3
_geom_angle_publ_flag
C10 O5 C9 110.6(6) . . ?
C13 O8 C14 96.1(5) . . ?
C1 O1 C2 110.8(6) . . ?
C5 O4 C6 94.6(6) . . ?
O5 C9 C11 110.2(6) . . ?
O6 C9 O5 119.5(7) . . ?
O6 C9 C11 130.3(7) . . ?
O3 C2 O1 119.6(8) . . ?
O3 C2 C4 130.3(7) . . ?
O1 C2 C4 110.1(6) . . ?
C13 C15 H15 127.0 . . ?
C16 C15 H15 127.0 . . ?
C16 C15 C13 106.1(7) . . ?
O8 C13 C15 102.8(6) . . ?
O8 C13 H13 115.1 . . ?
O8 C13 C11 100.5(5) . . ?
C15 C13 H13 115.1 . . ?
C15 C13 C11 106.4(6) . . ?
C11 C13 H13 115.1 . . ?
O5 C10 C12 111.3(6) . . ?
O7 C10 O5 119.7(8) . . ?
O7 C10 C12 129.0(7) . . ?
O8 C14 H14 115.8 . . ?
O8 C14 C16 101.7(6) . . ?
O8 C14 C12 100.1(5) . . ?
C16 C14 H14 115.8 . . ?
C16 C14 C12 105.4(6) . . ?
C12 C14 H14 115.8 . . ?
C5 C7 H7 126.8 . . ?
C8 C7 H7 126.8 . . ?
C8 C7 C5 106.5(8) . . ?
O1 C1 C3 110.5(6) . . ?
O2 C1 O1 119.5(8) . . ?
O2 C1 C3 130.0(7) . . ?
C9 C11 C13 110.8(6) . . ?
C9 C11 H11 113.2 . . ?
C9 C11 C12 104.4(6) . . ?
C13 C11 H11 113.2 . . ?
C12 C11 C13 101.3(5) . . ?
C12 C11 H11 113.2 . . ?
C15 C16 C14 105.4(7) . . ?
C15 C16 H16 127.3 . . ?
C14 C16 H16 127.3 . . ?
C2 C4 H4 111.4 . . ?
C2 C4 C6 115.6(7) . . ?
C2 C4 C3 105.0(6) . . ?
C6 C4 H4 111.4 . . ?
C3 C4 H4 111.4 . . ?
C3 C4 C6 101.6(5) . . ?
O4 C5 C7 102.1(7) . . ?
O4 C5 H5 115.6 . . ?
O4 C5 C3 99.6(6) . . ?
C7 C5 H5 115.6 . . ?
C7 C5 C3 106.4(7) . . ?
C3 C5 H5 115.6 . . ?
O4 C6 C4 98.9(6) . . ?
O4 C6 H6 115.3 . . ?
C4 C6 H6 115.3 . . ?
C8 C6 O4 102.5(6) . . ?
C8 C6 C4 107.8(7) . . ?
C8 C6 H6 115.3 . . ?
C10 C12 C14 109.7(6) . . ?
C10 C12 C11 103.5(6) . . ?
C10 C12 H12 113.7 . . ?
C14 C12 H12 113.7 . . ?
C11 C12 C14 101.3(5) . . ?
C11 C12 H12 113.7 . . ?
C1 C3 C4 103.4(6) . . ?
C1 C3 C5 114.8(7) . . ?
C1 C3 H3 112.4 . . ?
C4 C3 C5 100.6(6) . . ?
C4 C3 H3 112.4 . . ?
C5 C3 H3 112.4 . . ?
C7 C8 C6 107.4(9) . . ?
C7 C8 H8 126.3 . . ?
C6 C8 H8 126.3 . . ?

loop_
_geom_bond_atom_site_label_1
_geom_bond_atom_site_label_2
_geom_bond_distance
_geom_bond_site_symmetry_2
_geom_bond_publ_flag
O5 C9 1.386(9) . ?
O5 C10 1.366(9) . ?
O6 C9 1.193(9) . ?
O3 C2 1.200(9) . ?
O8 C13 1.438(9) . ?
O8 C14 1.447(9) . ?
O1 C2 1.378(9) . ?
O1 C1 1.370(9) . ?
O4 C5 1.455(10) . ?
O4 C6 1.458(10) . ?
O7 C10 1.198(9) . ?
O2 C1 1.195(9) . ?
C9 C11 1.515(10) . ?
C2 C4 1.472(12) . ?
C15 H15 0.9400 . ?
C15 C13 1.493(11) . ?
C15 C16 1.326(11) . ?
C13 H13 0.9900 . ?
C13 C11 1.562(9) . ?
C10 C12 1.517(11) . ?
C14 H14 0.9900 . ?
C14 C16 1.525(11) . ?
C14 C12 1.568(10) . ?
C7 H7 0.9400 . ?
C7 C5 1.483(14) . ?
C7 C8 1.285(13) . ?
C1 C3 1.492(12) . ?
C11 H11 0.9900 . ?
C11 C12 1.533(9) . ?
C16 H16 0.9400 . ?
C4 H4 0.9900 . ?
C4 C6 1.568(10) . ?
C4 C3 1.535(10) . ?
C5 H5 0.9900 . ?
C5 C3 1.574(11) . ?
C6 H6 0.9900 . ?
C6 C8 1.452(12) . ?
C12 H12 0.9900 . ?
C3 H3 0.9900 . ?
C8 H8 0.9400 . ?

loop_
_geom_torsion_atom_site_label_1
_geom_torsion_atom_site_label_2
_geom_torsion_atom_site_label_3
_geom_torsion_atom_site_label_4
_geom_torsion
_geom_torsion_site_symmetry_1
_geom_torsion_site_symmetry_2
_geom_torsion_site_symmetry_3
_geom_torsion_site_symmetry_4
_geom_torsion_publ_flag
O5 C9 C11 C13 -106.0(6) . . . . ?
O5 C9 C11 C12 2.2(7) . . . . ?
O5 C10 C12 C14 107.8(7) . . . . ?
O5 C10 C12 C11 0.4(8) . . . . ?
O6 C9 C11 C13 72.1(10) . . . . ?
O6 C9 C11 C12 -179.7(8) . . . . ?
O3 C2 C4 C6 71.5(11) . . . . ?
O3 C2 C4 C3 -177.5(8) . . . . ?
O8 C13 C11 C9 73.9(6) . . . . ?
O8 C13 C11 C12 -36.3(7) . . . . ?
O8 C14 C16 C15 -30.7(7) . . . . ?
O8 C14 C12 C10 -72.9(7) . . . . ?
O8 C14 C12 C11 36.0(7) . . . . ?
O1 C2 C4 C6 -106.7(7) . . . . ?
O1 C2 C4 C3 4.3(8) . . . . ?
O1 C1 C3 C4 0.4(8) . . . . ?
O1 C1 C3 C5 109.0(7) . . . . ?
O4 C5 C3 C1 -147.3(6) . . . . ?
O4 C5 C3 C4 -37.1(8) . . . . ?
O4 C6 C8 C7 -32.6(9) . . . . ?
O7 C10 C12 C14 -71.2(11) . . . . ?
O7 C10 C12 C11 -178.6(9) . . . . ?
O2 C1 C3 C4 -176.6(9) . . . . ?
O2 C1 C3 C5 -68.0(12) . . . . ?
C9 O5 C10 O7 -179.9(8) . . . . ?
C9 O5 C10 C12 1.1(8) . . . . ?
C9 C11 C12 C10 -1.5(7) . . . . ?
C9 C11 C12 C14 -115.1(6) . . . . ?
C2 O1 C1 O2 179.7(8) . . . . ?
C2 O1 C1 C3 2.4(8) . . . . ?
C2 C4 C6 O4 151.4(6) . . . . ?
C2 C4 C6 C8 45.2(9) . . . . ?
C2 C4 C3 C1 -2.8(8) . . . . ?
C2 C4 C3 C5 -121.6(7) . . . . ?
C15 C13 C11 C9 -179.3(6) . . . . ?
C15 C13 C11 C12 70.5(7) . . . . ?
C13 O8 C14 C16 48.4(6) . . . . ?
C13 O8 C14 C12 -59.9(6) . . . . ?
C13 C15 C16 C14 -0.8(7) . . . . ?
C13 C11 C12 C10 113.7(6) . . . . ?
C13 C11 C12 C14 0.0(7) . . . . ?
C10 O5 C9 O6 179.6(7) . . . . ?
C10 O5 C9 C11 -2.1(8) . . . . ?
C14 O8 C13 C15 -49.5(6) . . . . ?
C14 O8 C13 C11 60.1(6) . . . . ?
C7 C5 C3 C1 -41.7(8) . . . . ?
C7 C5 C3 C4 68.6(8) . . . . ?
C1 O1 C2 O3 177.3(7) . . . . ?
C1 O1 C2 C4 -4.3(8) . . . . ?
C16 C15 C13 O8 32.5(7) . . . . ?
C16 C15 C13 C11 -72.7(7) . . . . ?
C16 C14 C12 C10 -178.2(6) . . . . ?
C16 C14 C12 C11 -69.2(7) . . . . ?
C4 C6 C8 C7 71.1(9) . . . . ?
C5 O4 C6 C4 -62.5(7) . . . . ?
C5 O4 C6 C8 48.1(7) . . . . ?
C5 C7 C8 C6 1.3(10) . . . . ?
C6 O4 C5 C7 -46.9(7) . . . . ?
C6 O4 C5 C3 62.2(7) . . . . ?
C6 C4 C3 C1 118.0(7) . . . . ?
C6 C4 C3 C5 -0.9(8) . . . . ?
C12 C14 C16 C15 73.4(7) . . . . ?
C3 C4 C6 O4 38.4(7) . . . . ?
C3 C4 C6 C8 -67.8(8) . . . . ?
C8 C7 C5 O4 30.5(9) . . . . ?
C8 C7 C5 C3 -73.5(8) . . . . ?
